data_2213568
loop_
_publ_author_name
'Ping Yin'
'Mao-Lin Hu'
'Jing Xiong'
'Xiao-Wei Yan'

_publ_section_title
;
 Methyl 2-(4-methylphenylsulfonamido)-3-phenylpropanoate
;
_journal_coeditor_code SJ2288
_journal_issue 5
_journal_name_full 'Acta Crystallographica Section E'
_journal_page_first o2707
_journal_page_last o2707
_journal_paper_doi 10.1107/S1600536807018600
_journal_volume 63
_journal_year 2007
_chemical_formula_iupac 'C17 H19 N O4 S'
_chemical_formula_moiety 'C17 H19 N O4 S'
_chemical_formula_sum 'C17 H19 N O4 S'
_chemical_formula_weight 333.39
_chemical_name_systematic
;
Methyl 2-(4-methylphenylsulfonamido)-3-phenylpropanoate
;
_space_group_IT_number 19
_symmetry_cell_setting orthorhombic
_symmetry_space_group_name_Hall 'P 2ac 2ab'
_symmetry_space_group_name_H-M 'P 21 21 21'
_atom_sites_solution_hydrogens geom
_atom_sites_solution_primary direct
_atom_sites_solution_secondary difmap
_audit_creation_method SHELXL-97
_cell_angle_alpha 90.00
_cell_angle_beta 90.00
_cell_angle_gamma 90.00
_cell_formula_units_Z 8
_cell_length_a 7.5812(4)
_cell_length_b 11.6107(7)
_cell_length_c 37.659(2)
_cell_measurement_reflns_used 3436
_cell_measurement_temperature 298(2)
_cell_measurement_theta_max 24.15
_cell_measurement_theta_min 2.16
_cell_volume 3314.9(3)
_computing_cell_refinement 'SAINT (Bruker, 2002)'
_computing_data_collection 'SMART (Bruker, 2002)'
_computing_data_reduction SAINT
_computing_molecular_graphics 'SHELXTL (Bruker, 2002)'
_computing_publication_material SHELXL97
_computing_structure_refinement 'SHELXL97 (Sheldrick, 1997)'
_computing_structure_solution 'SHELXS97 (Sheldrick, 1997)'
_diffrn_ambient_temperature 298(2)
_diffrn_measured_fraction_theta_full 1.000
_diffrn_measured_fraction_theta_max 1.000
_diffrn_measurement_device_type 'Bruker APEX area-detector'
_diffrn_measurement_method '\f and \w'
_diffrn_radiation_monochromator graphite
_diffrn_radiation_source 'fine-focus sealed tube'
_diffrn_radiation_type MoK\a
_diffrn_radiation_wavelength 0.71073
_diffrn_reflns_av_R_equivalents 0.0409
_diffrn_reflns_av_sigmaI/netI 0.0507
_diffrn_reflns_limit_h_max 9
_diffrn_reflns_limit_h_min -8
_diffrn_reflns_limit_k_max 13
_diffrn_reflns_limit_k_min -13
_diffrn_reflns_limit_l_max 39
_diffrn_reflns_limit_l_min -44
_diffrn_reflns_number 17577
_diffrn_reflns_theta_full 25.02
_diffrn_reflns_theta_max 25.02
_diffrn_reflns_theta_min 1.08
_diffrn_standards_number 0
_exptl_absorpt_coefficient_mu 0.215
_exptl_absorpt_correction_T_max 0.9789
_exptl_absorpt_correction_T_min 0.9384
_exptl_absorpt_correction_type multi-scan
_exptl_absorpt_process_details '(SADABS; Bruker, 2002)'
_exptl_crystal_colour Colorless
_exptl_crystal_density_diffrn 1.336
_exptl_crystal_density_method 'not measured'
_exptl_crystal_description Block
_exptl_crystal_F_000 1408
_exptl_crystal_size_max 0.29
_exptl_crystal_size_mid 0.24
_exptl_crystal_size_min 0.09
_refine_diff_density_max 0.493
_refine_diff_density_min -0.358
_refine_ls_abs_structure_details 'Flack (1983), 2489 Friedel pairs'
_refine_ls_abs_structure_Flack -0.030(10)
_refine_ls_extinction_method none
_refine_ls_goodness_of_fit_ref 1.053
_refine_ls_hydrogen_treatment constr
_refine_ls_matrix_type full
_refine_ls_number_parameters 419
_refine_ls_number_reflns 5844
_refine_ls_number_restraints 0
_refine_ls_restrained_S_all 1.053
_refine_ls_R_factor_all 0.0824
_refine_ls_R_factor_gt 0.0775
_refine_ls_shift/su_max 0.001
_refine_ls_shift/su_mean 0.000
_refine_ls_structure_factor_coef Fsqd
_refine_ls_weighting_details 'calc w=1/[\s^2^(Fo^2^)+(0.0689P)^2^+1.5711P] where P=(Fo^2^+2Fc^2^)/3'
_refine_ls_weighting_scheme calc
_refine_ls_wR_factor_gt 0.1656
_refine_ls_wR_factor_ref 0.1717
_reflns_number_gt 5517
_reflns_number_total 5844
_reflns_threshold_expression I>2\s(I)
_cod_data_source_file sj2288.cif
_cod_data_source_block I
_cod_original_cell_volume 3314.8(3)
_cod_database_code 2213568
_cod_database_fobs_code 2213568

loop_
_symmetry_equiv_pos_as_xyz
'x, y, z'
'-x+1/2, -y, z+1/2'
'-x, y+1/2, -z+1/2'
'x+1/2, -y+1/2, -z'

loop_
_atom_site_type_symbol
_atom_site_label
_atom_site_fract_x
_atom_site_fract_y
_atom_site_fract_z
_atom_site_U_iso_or_equiv
_atom_site_adp_type
_atom_site_calc_flag
_atom_site_refinement_flags
_atom_site_occupancy
S S1 0.30565(15) 0.41714(9) 0.88519(3) 0.0308(3) Uani d . 1
S S2 0.78670(15) 0.65352(10) 0.87955(3) 0.0332(3) Uani d . 1
O O1 0.1703(4) 0.3475(3) 0.90049(9) 0.0436(8) Uani d . 1
O O2 0.2899(5) 0.5393(3) 0.88534(10) 0.0485(9) Uani d . 1
O O3 0.5169(5) 0.1975(3) 0.97873(9) 0.0509(10) Uani d . 1
O O4 0.5427(7) 0.3860(3) 0.97724(10) 0.0735(14) Uani d . 1
O O5 0.7735(5) 0.5321(3) 0.88491(10) 0.0526(10) Uani d . 1
O O6 0.6695(4) 0.7071(3) 0.85494(9) 0.0485(9) Uani d . 1
O O7 0.9814(6) 0.5722(3) 0.80681(9) 0.0555(10) Uani d . 1
O O8 1.0416(8) 0.7242(5) 0.77332(11) 0.0972(19) Uani d . 1
N N1 0.4871(5) 0.3878(3) 0.90489(10) 0.0357(9) Uani d . 1
H H1 0.5673 0.4402 0.9051 0.043 Uiso calc R 1
N N2 0.9852(5) 0.6845(3) 0.86746(9) 0.0331(9) Uani d . 1
H H2 1.0716 0.6608 0.8803 0.040 Uiso calc R 1
C C1 0.4465(10) 0.2586(7) 0.73480(15) 0.077(2) Uani d . 1
H H1A 0.4116 0.3152 0.7176 0.115 Uiso calc R 1
H H1B 0.3857 0.1876 0.7302 0.115 Uiso calc R 1
H H1C 0.5714 0.2462 0.7332 0.115 Uiso calc R 1
C C2 0.4004(8) 0.3011(5) 0.77176(13) 0.0469(13) Uani d . 1
C C3 0.4548(8) 0.4083(5) 0.78334(14) 0.0509(14) Uani d . 1
H H3 0.5141 0.4564 0.7676 0.061 Uiso calc R 1
C C4 0.4240(7) 0.4458(4) 0.81734(14) 0.0427(13) Uani d . 1
H H4 0.4633 0.5179 0.8247 0.051 Uiso calc R 1
C C5 0.3334(6) 0.3744(4) 0.84049(12) 0.0324(11) Uani d . 1
C C6 0.2739(7) 0.2682(4) 0.82948(13) 0.0456(13) Uani d . 1
H H6 0.2119 0.2205 0.8449 0.055 Uiso calc R 1
C C7 0.3082(8) 0.2343(5) 0.79527(14) 0.0550(15) Uani d . 1
H H7 0.2670 0.1630 0.7877 0.066 Uiso calc R 1
C C8 0.7147(8) 0.0712(5) 0.80804(15) 0.0575(15) Uani d . 1
H H8 0.7168 0.0360 0.7859 0.069 Uiso calc R 1
C C9 0.7900(8) 0.1786(5) 0.81268(14) 0.0540(14) Uani d . 1
H H9 0.8446 0.2154 0.7937 0.065 Uiso calc R 1
C C10 0.7839(7) 0.2306(4) 0.84540(13) 0.0422(12) Uani d . 1
H H10 0.8338 0.3032 0.8482 0.051 Uiso calc R 1
C C11 0.7059(6) 0.1780(4) 0.87402(11) 0.0323(10) Uani d . 1
C C12 0.6303(7) 0.0701(5) 0.86856(14) 0.0463(13) Uani d . 1
H H12 0.5740 0.0337 0.8874 0.056 Uiso calc R 1
C C13 0.6364(8) 0.0164(5) 0.83651(16) 0.0551(15) Uani d . 1
H H13 0.5881 -0.0567 0.8338 0.066 Uiso calc R 1
C C14 0.7054(6) 0.2304(4) 0.91055(11) 0.0361(11) Uani d . 1
H H14A 0.7918 0.2920 0.9112 0.043 Uiso calc R 1
H H14B 0.7425 0.1723 0.9275 0.043 Uiso calc R 1
C C15 0.5268(6) 0.2789(4) 0.92248(11) 0.0285(10) Uani d . 1
H H15 0.4343 0.2231 0.9166 0.034 Uiso calc R 1
C C16 0.5283(6) 0.2975(4) 0.96227(13) 0.0358(11) Uani d . 1
C C17 0.5214(9) 0.1996(6) 1.01749(14) 0.0658(17) Uani d . 1
H H17A 0.6413 0.1932 1.0254 0.099 Uiso calc R 1
H H17B 0.4539 0.1362 1.0266 0.099 Uiso calc R 1
H H17C 0.4720 0.2707 1.0259 0.099 Uiso calc R 1
C C18 0.6813(9) 0.8776(5) 1.02333(15) 0.0652(17) Uani d . 1
H H18A 0.5868 0.8395 1.0356 0.098 Uiso calc R 1
H H18B 0.6526 0.9575 1.0203 0.098 Uiso calc R 1
H H18C 0.7879 0.8708 1.0369 0.098 Uiso calc R 1
C C19 0.7072(7) 0.8225(4) 0.98741(13) 0.0427(12) Uani d . 1
C C20 0.6593(6) 0.7100(5) 0.98159(13) 0.0460(13) Uani d . 1
H H20 0.6089 0.6681 1.0000 0.055 Uiso calc R 1
C C21 0.6837(7) 0.6577(4) 0.94926(12) 0.0414(12) Uani d . 1
H H21 0.6495 0.5816 0.9459 0.050 Uiso calc R 1
C C22 0.7590(5) 0.7186(4) 0.92179(12) 0.0314(10) Uani d . 1
C C23 0.8106(7) 0.8313(4) 0.92689(13) 0.0401(12) Uani d . 1
H H23 0.8630 0.8725 0.9085 0.048 Uiso calc R 1
C C24 0.7836(7) 0.8820(4) 0.95953(14) 0.0444(12) Uani d . 1
H H24 0.8176 0.9582 0.9629 0.053 Uiso calc R 1
C C25 1.2226(7) 1.0151(5) 0.93353(15) 0.0491(14) Uani d . 1
H H25 1.2241 1.0585 0.9543 0.059 Uiso calc R 1
C C26 1.3082(7) 0.9111(5) 0.93215(14) 0.0519(14) Uani d . 1
H H26 1.3702 0.8849 0.9519 0.062 Uiso calc R 1
C C27 1.3029(7) 0.8457(4) 0.90196(14) 0.0421(12) Uani d . 1
H H27 1.3591 0.7745 0.9016 0.051 Uiso calc R 1
C C28 1.2150(6) 0.8836(4) 0.87189(12) 0.0343(11) Uani d . 1
C C29 1.1317(6) 0.9901(4) 0.87353(14) 0.0404(12) Uani d . 1
H H29 1.0729 1.0183 0.8537 0.049 Uiso calc R 1
C C30 1.1352(7) 1.0544(4) 0.90425(16) 0.0457(13) Uani d . 1
H H30 1.0777 1.1251 0.9051 0.055 Uiso calc R 1
C C31 1.2030(7) 0.8098(4) 0.83955(13) 0.0439(12) Uani d . 1
H H31A 1.2943 0.7513 0.8406 0.053 Uiso calc R 1
H H31B 1.2250 0.8569 0.8187 0.053 Uiso calc R 1
C C32 1.0244(6) 0.7511(4) 0.83555(12) 0.0385(12) Uani d . 1
H H32 0.9350 0.8118 0.8336 0.046 Uiso calc R 1
C C33 1.0183(7) 0.6815(5) 0.80167(13) 0.0471(14) Uani d . 1
C C34 0.9743(10) 0.4971(6) 0.77597(17) 0.076(2) Uani d . 1
H H34A 0.9096 0.5345 0.7573 0.113 Uiso calc R 1
H H34B 0.9165 0.4264 0.7822 0.113 Uiso calc R 1
H H34C 1.0919 0.4809 0.7680 0.113 Uiso calc R 1

loop_
_atom_site_aniso_label
_atom_site_aniso_U_11
_atom_site_aniso_U_22
_atom_site_aniso_U_33
_atom_site_aniso_U_12
_atom_site_aniso_U_13
_atom_site_aniso_U_23
S1 0.0306(6) 0.0310(6) 0.0309(6) 0.0008(5) -0.0019(5) 0.0014(5)
S2 0.0268(5) 0.0380(6) 0.0347(6) -0.0098(5) 0.0015(5) -0.0005(5)
O1 0.0349(18) 0.054(2) 0.0419(19) 0.0009(17) 0.0030(15) 0.0007(16)
O2 0.053(2) 0.0405(19) 0.052(2) 0.0063(18) -0.008(2) -0.0012(16)
O3 0.077(3) 0.041(2) 0.0342(19) -0.008(2) 0.0005(18) 0.0058(16)
O4 0.139(4) 0.046(2) 0.036(2) -0.004(3) -0.002(2) -0.0130(18)
O5 0.053(2) 0.041(2) 0.064(2) -0.0175(17) 0.018(2) -0.0087(18)
O6 0.0319(19) 0.074(3) 0.0391(19) -0.0033(19) -0.0007(15) -0.0007(18)
O7 0.073(3) 0.050(2) 0.043(2) 0.001(2) 0.005(2) -0.0105(19)
O8 0.152(5) 0.106(4) 0.033(2) -0.051(4) 0.012(3) -0.001(2)
N1 0.035(2) 0.036(2) 0.035(2) -0.0139(19) -0.0022(18) 0.0040(17)
N2 0.029(2) 0.037(2) 0.034(2) -0.0010(17) -0.0003(17) 0.0051(17)
C1 0.088(5) 0.102(6) 0.040(3) 0.008(4) 0.004(3) -0.004(4)
C2 0.053(3) 0.056(4) 0.032(3) 0.012(3) -0.003(2) 0.002(3)
C3 0.055(3) 0.058(4) 0.040(3) -0.006(3) 0.002(3) 0.018(3)
C4 0.048(3) 0.036(3) 0.044(3) -0.009(2) -0.007(2) 0.011(2)
C5 0.033(2) 0.035(2) 0.030(2) 0.004(2) -0.003(2) 0.0047(19)
C6 0.056(3) 0.045(3) 0.036(3) -0.017(3) -0.004(2) 0.002(2)
C7 0.069(4) 0.045(3) 0.051(3) -0.018(3) -0.005(3) -0.008(3)
C8 0.055(3) 0.075(4) 0.042(3) 0.005(3) -0.002(3) -0.028(3)
C9 0.056(3) 0.070(4) 0.037(3) 0.001(3) 0.012(3) 0.000(3)
C10 0.043(3) 0.042(3) 0.041(3) -0.001(3) 0.000(2) 0.000(2)
C11 0.027(2) 0.033(2) 0.036(2) 0.007(2) -0.001(2) 0.0027(19)
C12 0.043(3) 0.053(3) 0.043(3) 0.000(3) 0.007(2) 0.004(3)
C13 0.058(4) 0.049(3) 0.058(4) -0.005(3) 0.005(3) -0.023(3)
C14 0.030(2) 0.044(3) 0.035(3) -0.001(2) -0.002(2) 0.002(2)
C15 0.029(2) 0.024(2) 0.033(2) -0.0012(19) 0.0010(19) -0.0007(19)
C16 0.030(3) 0.041(3) 0.037(3) -0.002(2) -0.002(2) 0.001(2)
C17 0.082(4) 0.079(4) 0.036(3) 0.001(4) 0.011(3) 0.013(3)
C18 0.070(4) 0.075(4) 0.051(4) -0.003(4) 0.014(3) -0.007(3)
C19 0.033(3) 0.054(3) 0.041(3) 0.004(3) 0.000(2) -0.002(2)
C20 0.039(3) 0.059(3) 0.040(3) -0.013(3) 0.008(2) 0.013(3)
C21 0.042(3) 0.041(3) 0.042(3) -0.011(3) 0.005(2) 0.005(2)
C22 0.022(2) 0.035(3) 0.037(2) 0.0004(18) -0.0012(18) 0.002(2)
C23 0.044(3) 0.036(3) 0.041(3) -0.005(2) 0.015(2) 0.008(2)
C24 0.047(3) 0.034(3) 0.052(3) -0.001(3) 0.003(3) 0.000(2)
C25 0.040(3) 0.049(3) 0.059(3) -0.010(3) 0.007(3) -0.016(3)
C26 0.045(3) 0.063(4) 0.047(3) -0.018(3) -0.005(3) 0.004(3)
C27 0.033(3) 0.037(3) 0.056(3) -0.001(3) -0.002(3) 0.006(2)
C28 0.025(2) 0.035(2) 0.043(3) -0.011(2) 0.006(2) 0.009(2)
C29 0.036(3) 0.034(3) 0.051(3) -0.003(2) -0.004(2) 0.014(2)
C30 0.037(3) 0.028(3) 0.071(4) 0.001(2) 0.008(3) -0.004(3)
C31 0.040(3) 0.042(3) 0.050(3) -0.006(3) 0.010(3) 0.005(2)
C32 0.038(3) 0.041(3) 0.037(3) -0.003(2) 0.008(2) 0.006(2)
C33 0.043(3) 0.070(4) 0.029(3) -0.009(3) 0.000(2) 0.001(3)
C34 0.090(5) 0.073(4) 0.064(4) 0.002(4) 0.002(4) -0.031(4)

loop_
_atom_type_symbol
_atom_type_description
_atom_type_scat_dispersion_real
_atom_type_scat_dispersion_imag
_atom_type_scat_source
C C 0.0033 0.0016 'International Tables Vol C Tables 4.2.6.8 and 6.1.1.4'
H H 0.0000 0.0000 'International Tables Vol C Tables 4.2.6.8 and 6.1.1.4'
N N 0.0061 0.0033 'International Tables Vol C Tables 4.2.6.8 and 6.1.1.4'
O O 0.0106 0.0060 'International Tables Vol C Tables 4.2.6.8 and 6.1.1.4'
S S 0.1246 0.1234 'International Tables Vol C Tables 4.2.6.8 and 6.1.1.4'

loop_
_geom_angle_atom_site_label_1
_geom_angle_atom_site_label_2
_geom_angle_atom_site_label_3
_geom_angle
O2 S1 O1 120.2(2)
O2 S1 N1 106.4(2)
O1 S1 N1 108.1(2)
O2 S1 C5 107.1(2)
O1 S1 C5 108.1(2)
N1 S1 C5 106.2(2)
O6 S2 O5 118.6(2)
O6 S2 N2 107.5(2)
O5 S2 N2 109.0(2)
O6 S2 C22 108.9(2)
O5 S2 C22 106.6(2)
N2 S2 C22 105.6(2)
C16 O3 C17 117.0(4)
C33 O7 C34 118.0(5)
C15 N1 S1 124.9(3)
C15 N1 H1 117.5
S1 N1 H1 117.5
C32 N2 S2 122.7(3)
C32 N2 H2 118.6
S2 N2 H2 118.6
C2 C1 H1A 109.5
C2 C1 H1B 109.5
H1A C1 H1B 109.5
C2 C1 H1C 109.5
H1A C1 H1C 109.5
H1B C1 H1C 109.5
C7 C2 C3 117.3(5)
C7 C2 C1 121.8(6)
C3 C2 C1 120.9(6)
C4 C3 C2 122.0(5)
C4 C3 H3 119.0
C2 C3 H3 119.0
C3 C4 C5 118.7(5)
C3 C4 H4 120.6
C5 C4 H4 120.6
C6 C5 C4 120.6(5)
C6 C5 S1 119.9(4)
C4 C5 S1 119.4(4)
C7 C6 C5 118.5(5)
C7 C6 H6 120.7
C5 C6 H6 120.7
C2 C7 C6 122.8(5)
C2 C7 H7 118.6
C6 C7 H7 118.6
C13 C8 C9 119.7(5)
C13 C8 H8 120.2
C9 C8 H8 120.2
C10 C9 C8 119.8(5)
C10 C9 H9 120.1
C8 C9 H9 120.1
C11 C10 C9 121.5(5)
C11 C10 H10 119.2
C9 C10 H10 119.2
C10 C11 C12 117.5(4)
C10 C11 C14 122.6(4)
C12 C11 C14 119.9(4)
C13 C12 C11 122.0(5)
C13 C12 H12 119.0
C11 C12 H12 119.0
C12 C13 C8 119.5(5)
C12 C13 H13 120.2
C8 C13 H13 120.2
C11 C14 C15 114.7(4)
C11 C14 H14A 108.6
C15 C14 H14A 108.6
C11 C14 H14B 108.6
C15 C14 H14B 108.6
H14A C14 H14B 107.6
N1 C15 C16 109.1(4)
N1 C15 C14 111.5(4)
C16 C15 C14 109.6(4)
N1 C15 H15 108.8
C16 C15 H15 108.8
C14 C15 H15 108.8
O4 C16 O3 123.3(5)
O4 C16 C15 126.8(5)
O3 C16 C15 109.8(4)
O3 C17 H17A 109.5
O3 C17 H17B 109.5
H17A C17 H17B 109.5
O3 C17 H17C 109.5
H17A C17 H17C 109.5
H17B C17 H17C 109.5
C19 C18 H18A 109.5
C19 C18 H18B 109.5
H18A C18 H18B 109.5
C19 C18 H18C 109.5
H18A C18 H18C 109.5
H18B C18 H18C 109.5
C20 C19 C24 117.7(5)
C20 C19 C18 120.8(5)
C24 C19 C18 121.5(5)
C21 C20 C19 121.7(5)
C21 C20 H20 119.1
C19 C20 H20 119.1
C20 C21 C22 119.7(5)
C20 C21 H21 120.2
C22 C21 H21 120.2
C21 C22 C23 120.0(4)
C21 C22 S2 120.2(4)
C23 C22 S2 119.7(4)
C22 C23 C24 119.2(4)
C22 C23 H23 120.4
C24 C23 H23 120.4
C23 C24 C19 121.7(5)
C23 C24 H24 119.2
C19 C24 H24 119.2
C30 C25 C26 119.6(5)
C30 C25 H25 120.2
C26 C25 H25 120.2
C27 C26 C25 120.4(5)
C27 C26 H26 119.8
C25 C26 H26 119.8
C26 C27 C28 121.1(5)
C26 C27 H27 119.4
C28 C27 H27 119.4
C27 C28 C29 117.7(5)
C27 C28 C31 120.9(4)
C29 C28 C31 121.3(4)
C30 C29 C28 120.7(5)
C30 C29 H29 119.6
C28 C29 H29 119.6
C25 C30 C29 120.4(5)
C25 C30 H30 119.8
C29 C30 H30 119.8
C28 C31 C32 113.1(4)
C28 C31 H31A 109.0
C32 C31 H31A 109.0
C28 C31 H31B 109.0
C32 C31 H31B 109.0
H31A C31 H31B 107.8
N2 C32 C33 113.9(4)
N2 C32 C31 109.7(4)
C33 C32 C31 110.5(4)
N2 C32 H32 107.5
C33 C32 H32 107.5
C31 C32 H32 107.5
O8 C33 O7 124.5(5)
O8 C33 C32 122.0(5)
O7 C33 C32 113.5(4)
O7 C34 H34A 109.5
O7 C34 H34B 109.5
H34A C34 H34B 109.5
O7 C34 H34C 109.5
H34A C34 H34C 109.5
H34B C34 H34C 109.5

loop_
_geom_bond_atom_site_label_1
_geom_bond_atom_site_label_2
_geom_bond_distance
S1 O2 1.423(3)
S1 O1 1.428(4)
S1 N1 1.600(4)
S1 C5 1.768(5)
S2 O6 1.427(4)
S2 O5 1.427(4)
S2 N2 1.613(4)
S2 C22 1.774(5)
O3 C16 1.318(6)
O3 C17 1.460(6)
O4 C16 1.178(6)
O7 C33 1.313(7)
O7 C34 1.453(7)
O8 C33 1.190(6)
N1 C15 1.459(6)
N1 H1 0.8600
N2 C32 1.459(6)
N2 H2 0.8600
C1 C2 1.517(8)
C1 H1A 0.9600
C1 H1B 0.9600
C1 H1C 0.9600
C2 C7 1.368(8)
C2 C3 1.382(8)
C3 C4 1.373(7)
C3 H3 0.9300
C4 C5 1.385(7)
C4 H4 0.9300
C5 C6 1.377(7)
C6 C7 1.372(7)
C6 H6 0.9300
C7 H7 0.9300
C8 C13 1.381(8)
C8 C9 1.382(8)
C8 H8 0.9300
C9 C10 1.373(7)
C9 H9 0.9300
C10 C11 1.373(6)
C10 H10 0.9300
C11 C12 1.393(7)
C11 C14 1.504(6)
C12 C13 1.359(7)
C12 H12 0.9300
C13 H13 0.9300
C14 C15 1.534(6)
C14 H14A 0.9700
C14 H14B 0.9700
C15 C16 1.514(6)
C15 H15 0.9800
C17 H17A 0.9600
C17 H17B 0.9600
C17 H17C 0.9600
C18 C19 1.509(7)
C18 H18A 0.9600
C18 H18B 0.9600
C18 H18C 0.9600
C19 C20 1.374(7)
C19 C24 1.384(7)
C20 C21 1.373(7)
C20 H20 0.9300
C21 C22 1.377(6)
C21 H21 0.9300
C22 C23 1.378(6)
C23 C24 1.378(7)
C23 H23 0.9300
C24 H24 0.9300
C25 C30 1.365(8)
C25 C26 1.371(8)
C25 H25 0.9300
C26 C27 1.368(7)
C26 H26 0.9300
C27 C28 1.386(7)
C27 H27 0.9300
C28 C29 1.390(7)
C28 C31 1.492(7)
C29 C30 1.377(7)
C29 H29 0.9300
C30 H30 0.9300
C31 C32 1.523(7)
C31 H31A 0.9700
C31 H31B 0.9700
C32 C33 1.511(7)
C32 H32 0.9800
C34 H34A 0.9600
C34 H34B 0.9600
C34 H34C 0.9600

loop_
_geom_hbond_atom_site_label_D
_geom_hbond_atom_site_label_H
_geom_hbond_atom_site_label_A
_geom_hbond_site_symmetry_A
_geom_hbond_distance_DH
_geom_hbond_distance_HA
_geom_hbond_distance_DA
_geom_hbond_angle_DHA
_geom_hbond_publ_flag
N1 H1 O5 . 0.86 2.04 2.844(5) 155.2 yes
N2 H2 O2 1_655 0.86 2.18 2.938(5) 146.3 yes
C21 H21 O4 . 0.93 2.684 3.494(6) 146.0 yes
C30 H30 O1 1_665 0.93 2.682 3.416(6) 136.5 yes
C9 H9 O8 3_746 0.93 2.669 3.521(7) 152.7 yes

loop_
_geom_torsion_atom_site_label_1
_geom_torsion_atom_site_label_2
_geom_torsion_atom_site_label_3
_geom_torsion_atom_site_label_4
_geom_torsion
O2 S1 N1 C15 155.8(4)
O1 S1 N1 C15 25.5(4)
C5 S1 N1 C15 -90.3(4)
O6 S2 N2 C32 -2.8(4)
O5 S2 N2 C32 126.9(4)
C22 S2 N2 C32 -118.9(4)
C7 C2 C3 C4 2.2(9)
C1 C2 C3 C4 -176.0(6)
C2 C3 C4 C5 -0.9(8)
C3 C4 C5 C6 -0.6(8)
C3 C4 C5 S1 175.7(4)
O2 S1 C5 C6 -150.3(4)
O1 S1 C5 C6 -19.6(5)
N1 S1 C5 C6 96.2(4)
O2 S1 C5 C4 33.4(4)
O1 S1 C5 C4 164.1(4)
N1 S1 C5 C4 -80.0(4)
C4 C5 C6 C7 0.7(8)
S1 C5 C6 C7 -175.6(4)
C3 C2 C7 C6 -2.1(9)
C1 C2 C7 C6 176.1(6)
C5 C6 C7 C2 0.7(9)
C13 C8 C9 C10 -1.0(9)
C8 C9 C10 C11 0.6(8)
C9 C10 C11 C12 -0.9(7)
C9 C10 C11 C14 176.8(5)
C10 C11 C12 C13 1.6(8)
C14 C11 C12 C13 -176.2(5)
C11 C12 C13 C8 -2.0(9)
C9 C8 C13 C12 1.7(9)
C10 C11 C14 C15 106.8(5)
C12 C11 C14 C15 -75.4(5)
S1 N1 C15 C16 -108.6(4)
S1 N1 C15 C14 130.1(4)
C11 C14 C15 N1 -75.1(5)
C11 C14 C15 C16 164.0(4)
C17 O3 C16 O4 0.5(8)
C17 O3 C16 C15 178.4(4)
N1 C15 C16 O4 -18.8(7)
C14 C15 C16 O4 103.6(6)
N1 C15 C16 O3 163.4(4)
C14 C15 C16 O3 -74.2(5)
C24 C19 C20 C21 -0.7(8)
C18 C19 C20 C21 -179.2(5)
C19 C20 C21 C22 0.4(8)
C20 C21 C22 C23 0.4(7)
C20 C21 C22 S2 -178.5(4)
O6 S2 C22 C21 110.8(4)
O5 S2 C22 C21 -18.2(4)
N2 S2 C22 C21 -134.0(4)
O6 S2 C22 C23 -68.1(4)
O5 S2 C22 C23 162.9(4)
N2 S2 C22 C23 47.1(4)
C21 C22 C23 C24 -0.8(7)
S2 C22 C23 C24 178.1(4)
C22 C23 C24 C19 0.5(8)
C20 C19 C24 C23 0.3(8)
C18 C19 C24 C23 178.7(5)
C30 C25 C26 C27 -1.5(8)
C25 C26 C27 C28 1.5(8)
C26 C27 C28 C29 -0.4(7)
C26 C27 C28 C31 -177.4(4)
C27 C28 C29 C30 -0.8(7)
C31 C28 C29 C30 176.2(4)
C26 C25 C30 C29 0.4(8)
C28 C29 C30 C25 0.8(8)
C27 C28 C31 C32 102.0(5)
C29 C28 C31 C32 -74.9(6)
S2 N2 C32 C33 -80.4(5)
S2 N2 C32 C31 155.2(3)
C28 C31 C32 N2 -55.8(5)
C28 C31 C32 C33 177.8(4)
C34 O7 C33 O8 2.2(9)
C34 O7 C33 C32 -179.3(5)
N2 C32 C33 O8 177.5(5)
C31 C32 C33 O8 -58.5(7)
N2 C32 C33 O7 -1.0(6)
C31 C32 C33 O7 123.0(5)

loop_
_cod_related_entry_id
_cod_related_entry_database
_cod_related_entry_code
1 ChemSpider 636378
